data_4026493
loop_
_publ_author_name
'Lorenzo V. White'
'Brett D. Schwartz'
'Martin G. Banwell'
'Anthony C. Willis'

_publ_contact_author_address
;
Research School of Chemistry,
Australian National University,
Canberra, ACT 0200, Australia
;
_publ_contact_author_email ' mgb@rsc.anu.edu.au '
_publ_contact_author_fax ' 61 2 6125 8114 '
_publ_contact_author_name 'Martin G. Banwell'
_publ_contact_author_phone ' 61 2 6125 8202 '
_publ_section_title
;
 A Chemoenzymatic Total Synthesis of (+)-Clividine
;
_journal_name_full 'Journal of Organic Chemistry'
_journal_page_first 6250
_journal_page_last 6257
_journal_paper_doi 10.1021/jo201005d
_journal_volume 76
_journal_year 2011
_chemical_absolute_configuration syn
_chemical_compound_source local
_chemical_formula_moiety
;
2(C17 H20 N O5 +), 2(C6 H2 N3 O7 -), 7.87 H2 O, 0.315 C2 H3 N
;
_chemical_formula_sum 'C46.63 H60.69 N8.315 O31.87'
_chemical_formula_weight 1247.6
_space_group_IT_number 4
_symmetry_cell_setting monoclinic
_symmetry_space_group_name_Hall 'P 2yb'
_symmetry_space_group_name_H-M 'P 1 21 1'
_atom_sites_solution_hydrogens geom
_atom_sites_solution_primary direct
_audit_creation_date 11-01-25
_audit_creation_method CRYSTALS_ver_14.11
_audit_update_record
;
2011-01-25 - Report on C23.31 H27 N4.16 O15.94 
             by Anthony C. Willis
             for   Lorenzo White and Martin Banwell

2011-01-27 - passes checkcif tests with few warnings about missing H 
;
_cell_angle_alpha 90
_cell_angle_beta 101.1071(12)
_cell_angle_gamma 90
_cell_formula_units_Z 2
_cell_length_a 8.6590(2)
_cell_length_b 35.4747(9)
_cell_length_c 9.0925(2)
_cell_measurement_reflns_used 79503
_cell_measurement_temperature 200
_cell_measurement_theta_max 25
_cell_measurement_theta_min 2.6
_cell_volume 2740.68(11)
_computing_cell_refinement 'DENZO/SCALEPACK (Otwinowski & Minor, 1997)'
_computing_data_collection 'COLLECT (Nonius, 2001).'
_computing_data_reduction 'DENZO/SCALEPACK (Otwinowski & Minor, 1997)'
_computing_molecular_graphics
; 
ORTEP-II (Johnson 1976) in teXsan (MSC, 1992-1997)
;
_computing_publication_material 'CRYSTALS (Betteridge et al., 2003)'
_computing_structure_refinement 'CRYSTALS (Betteridge et al., 2003)'
_computing_structure_solution 'SIR92 (Altomare et al., 1994)'
_diffrn_ambient_temperature 200
_diffrn_measured_fraction_theta_full 0.996
_diffrn_measured_fraction_theta_max 0.996
_diffrn_measurement_device Area
_diffrn_measurement_device_type 'Nonius KappaCCD'
_diffrn_measurement_method ' \f and \w scans with CCD '
_diffrn_radiation_monochromator graphite
_diffrn_radiation_type 'Mo K\a'
_diffrn_radiation_wavelength 0.71073
_diffrn_reflns_av_R_equivalents 0.059
_diffrn_reflns_limit_h_max 10
_diffrn_reflns_limit_h_min -10
_diffrn_reflns_limit_k_max 42
_diffrn_reflns_limit_k_min -41
_diffrn_reflns_limit_l_max 10
_diffrn_reflns_limit_l_min -10
_diffrn_reflns_number 36492
_diffrn_reflns_theta_full 25.058
_diffrn_reflns_theta_max 25.058
_diffrn_reflns_theta_min 2.555
_diffrn_standards_number 0
_exptl_absorpt_coefficient_mu 0.129
_exptl_absorpt_correction_T_max 1.00
_exptl_absorpt_correction_T_min 0.82
_exptl_absorpt_correction_type multi-scan
_exptl_absorpt_process_details 'DENZO/SCALEPACK (Otwinowski & Minor, 1997)'
_exptl_crystal_colour yellow
_exptl_crystal_density_diffrn 1.512
_exptl_crystal_description lath
_exptl_crystal_F_000 1307.3
_exptl_crystal_size_max 0.300
_exptl_crystal_size_mid 0.080
_exptl_crystal_size_min 0.030
_refine_diff_density_max 0.38
_refine_diff_density_min -0.46
_refine_ls_abs_structure_details
;
The enantiomer has been assigned by reference to an unchanging chiral
centre in the synthetic procedure.
;
_refine_ls_extinction_method none
_refine_ls_goodness_of_fit_ref 1.0230
_refine_ls_hydrogen_treatment constr
_refine_ls_matrix_type full
_refine_ls_number_parameters 797
_refine_ls_number_reflns 4932
_refine_ls_number_restraints 5
_refine_ls_R_factor_all 0.0704
_refine_ls_R_factor_gt 0.0504
_refine_ls_shift/su_max 0.0325819
_refine_ls_shift/su_mean 0.0023869
_refine_ls_structure_factor_coef Fsqd
_refine_ls_weighting_details
;
 Method= Modified Sheldrick 
 w=1/[\s^2^(F^2^) + ( 0.03P)^2^ + 2.76P] 
 ,where P=(max(Fo^2^,0) + 2Fc^2^)/3 
;
_refine_ls_weighting_scheme calc
_refine_ls_wR_factor_all 0.1098
_refine_ls_wR_factor_gt 0.1006
_refine_ls_wR_factor_ref 0.1098
_reflns_limit_h_max 10
_reflns_limit_h_min -10
_reflns_limit_k_max 42
_reflns_limit_k_min 0
_reflns_limit_l_max 10
_reflns_limit_l_min 0
_reflns_number_gt 3901
_reflns_number_total 4933
_reflns_threshold_expression I>2.0\s(I)
_oxford_diffrn_Wilson_B_factor 3.09
_oxford_diffrn_Wilson_scale 12.84
_oxford_refine_ls_r_factor_ref 0.0704
_oxford_refine_ls_scale 0.3108(3)
_oxford_reflns_number_all 4932
_oxford_reflns_threshold_expression_ref I>-10.0\s(I)
_oxford_structure_analysis_title '1241423 ban105B'
_cod_data_source_file jo201005d_si_003.cif
_cod_data_source_block ban1105B
_cod_original_sg_symbol_H-M 'P 1 21 1 '
_cod_database_code 4026493

loop_
_symmetry_equiv_pos_as_xyz
x,y,z
-x,y+1/2,-z

loop_
_atom_site_label
_atom_site_type_symbol
_atom_site_fract_x
_atom_site_fract_y
_atom_site_fract_z
_atom_site_U_iso_or_equiv
_atom_site_occupancy
_atom_site_adp_type
_atom_site_refinement_flags_posn
_atom_site_refinement_flags_occupancy
O14 O 1.1346(5) 0.80780(10) 0.8912(5) 0.0484 1.0000 Uani . .
O16 O 0.9239(4) 0.81199(10) 0.6900(5) 0.0488 1.0000 Uani . .
O21 O 0.7902(4) 0.64850(10) 0.8264(4) 0.0391 1.0000 Uani . .
O22 O 0.7489(5) 0.59914(11) 1.0634(5) 0.0511 1.0000 Uani . .
O23 O 0.6792(5) 0.67702(12) 0.6179(5) 0.0606 1.0000 Uani . .
O114 O 0.7830(4) 0.34358(10) 0.5646(4) 0.0401 1.0000 Uani . .
O116 O 0.9752(4) 0.34473(10) 0.7801(4) 0.0454 1.0000 Uani . .
O121 O 0.7818(4) 0.50822(10) 0.8413(4) 0.0389 1.0000 Uani . .
O122 O 0.5346(4) 0.55938(11) 0.8342(4) 0.0463 1.0000 Uani . .
O123 O 0.9860(4) 0.48159(11) 0.9862(4) 0.0452 1.0000 Uani . .
O207 O 0.4824(5) 0.71715(12) 0.9576(5) 0.0632 1.0000 Uani . .
O209 O 0.7257(7) 0.71981(14) 1.1756(6) 0.0939 1.0000 Uani . .
O210 O 0.8370(9) 0.77072(18) 1.2296(8) 0.1403 1.0000 Uani . .
O212 O 0.7640(5) 0.87671(12) 0.9043(5) 0.0581 1.0000 Uani . .
O213 O 0.6037(5) 0.87360(11) 0.6895(5) 0.0489 1.0000 Uani . .
O215 O 0.2440(5) 0.77232(12) 0.5889(5) 0.0630 1.0000 Uani . .
O216 O 0.3028(6) 0.71810(12) 0.6860(5) 0.0687 1.0000 Uani . .
O307 O 0.3385(4) 0.44360(11) 0.8118(4) 0.0454 1.0000 Uani . .
O309 O 0.6110(5) 0.44314(12) 1.0179(4) 0.0484 1.0000 Uani . .
O310 O 0.6568(5) 0.38833(12) 1.1226(5) 0.0567 1.0000 Uani . .
O312 O 0.6193(5) 0.28152(12) 0.7916(5) 0.0571 1.0000 Uani . .
O313 O 0.4504(5) 0.28262(13) 0.5808(5) 0.0657 1.0000 Uani . .
O315 O 0.0871(4) 0.38696(12) 0.4725(5) 0.0523 1.0000 Uani . .
O316 O 0.2059(5) 0.44070(12) 0.5145(5) 0.0597 1.0000 Uani . .
O401 O 0.3509(4) 0.51142(11) 0.9631(4) 0.0480 1.0000 Uani . .
O402 O 0.2078(4) 0.51118(11) 0.2118(4) 0.0475 1.0000 Uani . .
O403 O 0.1412(5) 0.50812(12) 0.6795(5) 0.0586 1.0000 Uani . .
O404 O 0.4314(4) 0.45430(11) 0.2838(5) 0.0520 1.0000 Uani . .
O405 O 0.1353(6) 0.55393(16) 0.4344(5) 0.0836 1.0000 Uani . .
O406 O 0.4275(9) 0.69819(18) 0.3703(8) 0.1194 1.0000 Uani . .
O407 O 0.6972(12) 0.6355(3) 0.3396(11) 0.0779 0.5000 Uani . .
O501 O 0.0029(14) 0.6279(2) 0.4846(10) 0.0814 0.685(15) Uani . P
O502 O 0.1096(13) 0.6919(3) 0.3450(10) 0.1084 0.685(15) Uani . P
N1 N 1.3019(5) 0.65569(13) 0.8977(6) 0.0462 1.0000 Uani . .
N101 N 0.7308(5) 0.48753(12) 0.3513(5) 0.0372 1.0000 Uani . .
N208 N 0.7450(5) 0.75216(14) 1.1453(6) 0.0468 1.0000 Uani . .
N211 N 0.6666(6) 0.85956(13) 0.8120(6) 0.0431 1.0000 Uani . .
N214 N 0.3269(5) 0.75190(14) 0.6799(6) 0.0435 1.0000 Uani . .
N308 N 0.5965(5) 0.40868(14) 1.0163(5) 0.0392 1.0000 Uani . .
N311 N 0.5166(6) 0.29763(14) 0.6993(6) 0.0471 1.0000 Uani . .
N314 N 0.1939(5) 0.40716(15) 0.5418(5) 0.0437 1.0000 Uani . .
N511 N 0.081(4) 0.6270(8) 0.465(4) 0.115(13) 0.315(15) Uiso D P
C2 C 1.3822(7) 0.64112(17) 1.0503(9) 0.0663 1.0000 Uani . .
C3 C 1.2787(7) 0.60883(17) 1.0870(8) 0.0609 1.0000 Uani . .
C4 C 1.1487(6) 0.60430(15) 0.9494(7) 0.0477 1.0000 Uani . .
C5 C 0.9919(7) 0.58762(15) 0.9741(7) 0.0464 1.0000 Uani . .
C6 C 0.8969(6) 0.61470(16) 1.0523(7) 0.0461 1.0000 Uani . .
C7 C 0.8828(6) 0.65294(15) 0.9784(6) 0.0374 1.0000 Uani . .
C8 C 1.0387(6) 0.67073(14) 0.9711(6) 0.0351 1.0000 Uani . .
C9 C 1.1307(6) 0.64417(14) 0.8826(7) 0.0382 1.0000 Uani . .
C10 C 1.3715(7) 0.64059(18) 0.7708(9) 0.0666 1.0000 Uani . .
C11 C 1.0062(6) 0.70917(14) 0.8977(6) 0.0356 1.0000 Uani . .
C12 C 1.0990(6) 0.74050(14) 0.9440(6) 0.0377 1.0000 Uani . .
C13 C 1.0619(6) 0.77356(15) 0.8662(7) 0.0408 1.0000 Uani . .
C15 C 1.0584(7) 0.83184(16) 0.7729(7) 0.0483 1.0000 Uani . .
C17 C 0.9348(6) 0.77605(15) 0.7455(6) 0.0370 1.0000 Uani . .
C18 C 0.8424(6) 0.74551(16) 0.7000(6) 0.0395 1.0000 Uani . .
C19 C 0.8778(6) 0.71185(14) 0.7786(6) 0.0341 1.0000 Uani . .
C20 C 0.7754(6) 0.67874(16) 0.7341(6) 0.0394 1.0000 Uani . .
C102 C 0.6820(7) 0.52015(17) 0.2453(6) 0.0503 1.0000 Uani . .
C103 C 0.5959(7) 0.54592(16) 0.3356(7) 0.0485 1.0000 Uani . .
C104 C 0.7080(6) 0.54553(15) 0.4873(6) 0.0390 1.0000 Uani . .
C105 C 0.6532(7) 0.56445(15) 0.6188(7) 0.0456 1.0000 Uani . .
C106 C 0.5574(6) 0.53952(15) 0.7014(6) 0.0403 1.0000 Uani . .
C107 C 0.6314(6) 0.50181(14) 0.7412(6) 0.0351 1.0000 Uani . .
C108 C 0.6556(6) 0.48012(14) 0.6022(6) 0.0336 1.0000 Uani . .
C109 C 0.7541(6) 0.50365(15) 0.5108(6) 0.0345 1.0000 Uani . .
C110 C 0.8711(6) 0.46676(17) 0.3198(6) 0.0427 1.0000 Uani . .
C111 C 0.7369(6) 0.44332(14) 0.6541(6) 0.0321 1.0000 Uani . .
C112 C 0.7068(6) 0.41001(14) 0.5713(6) 0.0333 1.0000 Uani . .
C113 C 0.7949(6) 0.37931(14) 0.6250(6) 0.0336 1.0000 Uani . .
C115 C 0.9106(7) 0.32183(16) 0.6520(7) 0.0447 1.0000 Uani . .
C117 C 0.9078(6) 0.37986(15) 0.7544(6) 0.0349 1.0000 Uani . .
C118 C 0.9378(6) 0.41131(15) 0.8399(6) 0.0391 1.0000 Uani . .
C119 C 0.8480(6) 0.44356(14) 0.7878(6) 0.0321 1.0000 Uani . .
C120 C 0.8782(6) 0.47831(15) 0.8793(6) 0.0371 1.0000 Uani . .
C201 C 0.5278(6) 0.74835(16) 0.9196(7) 0.0445 1.0000 Uani . .
C202 C 0.6561(6) 0.76914(15) 1.0104(6) 0.0366 1.0000 Uani . .
C203 C 0.6996(6) 0.80479(16) 0.9770(6) 0.0417 1.0000 Uani . .
C204 C 0.6210(6) 0.82223(15) 0.8476(6) 0.0372 1.0000 Uani . .
C205 C 0.4997(6) 0.80465(15) 0.7520(7) 0.0398 1.0000 Uani . .
C206 C 0.4560(6) 0.76890(15) 0.7878(7) 0.0394 1.0000 Uani . .
C301 C 0.3839(6) 0.41153(15) 0.7854(6) 0.0344 1.0000 Uani . .
C302 C 0.5092(6) 0.39053(15) 0.8811(6) 0.0365 1.0000 Uani . .
C303 C 0.5498(6) 0.35408(15) 0.8561(6) 0.0365 1.0000 Uani . .
C304 C 0.4709(6) 0.33540(15) 0.7297(6) 0.0399 1.0000 Uani . .
C305 C 0.3514(6) 0.35303(15) 0.6290(6) 0.0392 1.0000 Uani . .
C306 C 0.3132(6) 0.38930(16) 0.6547(6) 0.0401 1.0000 Uani . .
C512 C 0.045(3) 0.6587(7) 0.4450(9) 0.082(9) 0.315(15) Uiso D P
C513 C 0.010(3) 0.6989(6) 0.424(3) 0.060(7) 0.315(15) Uiso D P
H11 H 1.3101 0.6808 0.8971 0.0690 1.0000 Uiso R .
H21 H 1.3910 0.6611 1.1248 0.0796 1.0000 Uiso R .
H22 H 1.4868 0.6323 1.0421 0.0801 1.0000 Uiso R .
H31 H 1.2364 0.6149 1.1752 0.0728 1.0000 Uiso R .
H32 H 1.3388 0.5854 1.1059 0.0731 1.0000 Uiso R .
H41 H 1.1878 0.5877 0.8772 0.0569 1.0000 Uiso R .
H51 H 1.0138 0.5642 1.0327 0.0548 1.0000 Uiso R .
H52 H 0.9287 0.5812 0.8761 0.0548 1.0000 Uiso R .
H61 H 0.9522 0.6187 1.1559 0.0547 1.0000 Uiso R .
H71 H 0.8237 0.6696 1.0342 0.0455 1.0000 Uiso R .
H81 H 1.0966 0.6746 1.0737 0.0419 1.0000 Uiso R .
H91 H 1.0802 0.6435 0.7764 0.0456 1.0000 Uiso R .
H101 H 1.3101 0.6483 0.6767 0.1001 1.0000 Uiso R .
H102 H 1.4784 0.6496 0.7806 0.0998 1.0000 Uiso R .
H103 H 1.3743 0.6133 0.7738 0.0997 1.0000 Uiso R .
H121 H 1.1844 0.7393 1.0244 0.0445 1.0000 Uiso R .
H151 H 1.0238 0.8549 0.8147 0.0578 1.0000 Uiso R .
H152 H 1.1306 0.8375 0.7062 0.0578 1.0000 Uiso R .
H181 H 0.7578 0.7468 0.6206 0.0472 1.0000 Uiso R .
H221 H 0.7086 0.5898 0.9815 0.0759 1.0000 Uiso R .
H1011 H 0.6494 0.4711 0.3398 0.0561 1.0000 Uiso R .
H1021 H 0.7743 0.5329 0.2221 0.0605 1.0000 Uiso R .
H1022 H 0.6152 0.5116 0.1520 0.0603 1.0000 Uiso R .
H1031 H 0.5849 0.5711 0.2936 0.0580 1.0000 Uiso R .
H1032 H 0.4937 0.5356 0.3393 0.0582 1.0000 Uiso R .
H1041 H 0.8051 0.5588 0.4753 0.0469 1.0000 Uiso R .
H1051 H 0.7468 0.5721 0.6893 0.0541 1.0000 Uiso R .
H1052 H 0.5932 0.5869 0.5830 0.0538 1.0000 Uiso R .
H1061 H 0.4550 0.5354 0.6355 0.0479 1.0000 Uiso R .
H1071 H 0.5640 0.4864 0.7939 0.0418 1.0000 Uiso R .
H1081 H 0.5511 0.4750 0.5393 0.0396 1.0000 Uiso R .
H1091 H 0.8669 0.5022 0.5566 0.0409 1.0000 Uiso R .
H1101 H 0.8959 0.4457 0.3899 0.0642 1.0000 Uiso R .
H1102 H 0.9602 0.4837 0.3338 0.0639 1.0000 Uiso R .
H1103 H 0.8487 0.4574 0.2180 0.0638 1.0000 Uiso R .
H1121 H 0.6294 0.4086 0.4837 0.0401 1.0000 Uiso R .
H1151 H 0.9916 0.3166 0.5912 0.0535 1.0000 Uiso R .
H1152 H 0.8680 0.2986 0.6866 0.0539 1.0000 Uiso R .
H1181 H 1.0131 0.4118 0.9284 0.0466 1.0000 Uiso R .
H1221 H 0.4888 0.5442 0.8779 0.0691 1.0000 Uiso R .
H2031 H 0.7811 0.8168 1.0404 0.0498 1.0000 Uiso R .
H2051 H 0.4486 0.8166 0.6662 0.0477 1.0000 Uiso R .
H3031 H 0.6307 0.3420 0.9246 0.0431 1.0000 Uiso R .
H3051 H 0.2987 0.3402 0.5445 0.0467 1.0000 Uiso R .
H4011 H 0.3202 0.5145 1.0424 0.0722 1.0000 Uiso R .
H4012 H 0.3520 0.4884 0.9692 0.0719 1.0000 Uiso R .
H4021 H 0.1290 0.5032 0.1574 0.0712 1.0000 Uiso R .
H4022 H 0.1881 0.5271 0.2719 0.0710 1.0000 Uiso R .
H4031 H 0.1821 0.5126 0.7669 0.0880 1.0000 Uiso R .
H4032 H 0.1724 0.4870 0.6600 0.0881 1.0000 Uiso R .
H4041 H 0.3477 0.4666 0.2704 0.0780 1.0000 Uiso R .
H4042 H 0.4006 0.4321 0.2772 0.0780 1.0000 Uiso R .
H4051 H 0.0953 0.5749 0.4382 0.1249 1.0000 Uiso R .
H4052 H 0.1411 0.5398 0.5072 0.1249 1.0000 Uiso R .

loop_
_atom_site_aniso_label
_atom_site_aniso_U_11
_atom_site_aniso_U_22
_atom_site_aniso_U_33
_atom_site_aniso_U_23
_atom_site_aniso_U_13
_atom_site_aniso_U_12
O14 0.050(2) 0.030(2) 0.059(3) 0.0058(19) -0.005(2) -0.0029(18)
O16 0.042(2) 0.032(2) 0.070(3) 0.010(2) 0.004(2) 0.0011(18)
O21 0.0309(19) 0.033(2) 0.051(2) 0.0083(18) 0.0031(17) -0.0019(16)
O22 0.053(2) 0.051(2) 0.051(3) 0.009(2) 0.015(2) -0.010(2)
O23 0.054(3) 0.052(3) 0.065(3) 0.012(2) -0.014(2) -0.015(2)
O114 0.039(2) 0.032(2) 0.047(2) -0.0012(17) 0.0015(17) 0.0033(17)
O116 0.052(2) 0.034(2) 0.046(2) -0.0039(18) -0.0028(19) 0.0136(18)
O121 0.037(2) 0.032(2) 0.045(2) -0.0011(17) 0.0009(17) 0.0013(16)
O122 0.050(2) 0.034(2) 0.059(3) -0.0009(19) 0.022(2) 0.0033(17)
O123 0.041(2) 0.044(2) 0.044(2) -0.0034(18) -0.0079(18) 0.0024(18)
O207 0.059(3) 0.043(3) 0.078(3) 0.015(2) -0.011(2) -0.019(2)
O209 0.120(5) 0.045(3) 0.095(4) 0.013(3) -0.035(3) -0.016(3)
O210 0.169(6) 0.094(5) 0.111(5) 0.049(4) -0.087(5) -0.083(5)
O212 0.063(3) 0.039(2) 0.068(3) -0.001(2) 0.002(2) -0.015(2)
O213 0.055(3) 0.040(2) 0.052(3) 0.011(2) 0.011(2) -0.0045(19)
O215 0.052(3) 0.049(3) 0.077(3) 0.015(2) -0.016(2) -0.003(2)
O216 0.076(3) 0.033(3) 0.083(3) 0.002(2) -0.021(3) -0.009(2)
O307 0.041(2) 0.039(2) 0.053(3) -0.0036(19) 0.0011(18) 0.0050(18)
O309 0.055(3) 0.040(3) 0.046(2) 0.0017(19) 0.001(2) -0.005(2)
O310 0.070(3) 0.047(3) 0.047(3) 0.007(2) -0.003(2) 0.001(2)
O312 0.066(3) 0.046(3) 0.057(3) 0.006(2) 0.005(2) 0.013(2)
O313 0.074(3) 0.044(3) 0.070(3) -0.015(2) -0.009(3) 0.004(2)
O315 0.035(2) 0.055(3) 0.061(3) -0.011(2) -0.007(2) -0.002(2)
O316 0.069(3) 0.038(3) 0.062(3) 0.011(2) -0.011(2) -0.003(2)
O401 0.054(2) 0.043(2) 0.051(2) -0.0001(19) 0.0174(19) -0.0026(19)
O402 0.037(2) 0.052(2) 0.050(2) -0.005(2) -0.0005(18) -0.0043(18)
O403 0.050(2) 0.058(3) 0.062(3) -0.001(2) -0.004(2) 0.005(2)
O404 0.040(2) 0.042(2) 0.070(3) 0.001(2) 0.000(2) -0.0006(18)
O405 0.111(4) 0.089(4) 0.055(3) 0.001(3) 0.024(3) 0.008(3)
O406 0.161(6) 0.084(4) 0.115(5) 0.009(4) 0.028(5) -0.023(4)
O407 0.075(7) 0.089(8) 0.070(7) 0.002(6) 0.014(5) 0.004(6)
O501 0.085(7) 0.080(6) 0.076(6) -0.007(4) 0.006(5) -0.004(5)
O502 0.130(9) 0.106(8) 0.078(7) 0.002(5) -0.006(6) -0.024(6)
N1 0.031(2) 0.030(3) 0.074(4) 0.008(2) 0.002(2) -0.002(2)
N101 0.032(2) 0.034(2) 0.043(3) 0.004(2) 0.000(2) -0.0022(19)
N208 0.042(3) 0.039(3) 0.057(3) 0.001(3) 0.004(2) -0.009(2)
N211 0.043(3) 0.031(3) 0.056(3) -0.008(3) 0.013(3) -0.007(2)
N214 0.038(3) 0.033(3) 0.056(3) -0.002(2) 0.001(2) -0.002(2)
N308 0.041(3) 0.037(3) 0.037(3) 0.002(2) 0.003(2) -0.003(2)
N311 0.051(3) 0.037(3) 0.053(3) -0.006(3) 0.011(3) -0.005(2)
N314 0.035(3) 0.047(3) 0.048(3) -0.003(3) 0.005(2) 0.004(2)
C2 0.043(4) 0.039(4) 0.103(6) 0.013(4) -0.022(4) -0.001(3)
C3 0.040(3) 0.045(4) 0.087(5) 0.019(3) -0.013(3) -0.005(3)
C4 0.036(3) 0.030(3) 0.073(4) 0.007(3) 0.000(3) 0.004(2)
C5 0.039(3) 0.029(3) 0.067(4) 0.009(3) -0.001(3) -0.003(2)
C6 0.039(3) 0.042(3) 0.055(4) 0.007(3) 0.004(3) -0.010(3)
C7 0.037(3) 0.035(3) 0.039(3) 0.003(2) 0.005(2) -0.003(2)
C8 0.035(3) 0.033(3) 0.035(3) 0.004(2) 0.000(2) 0.001(2)
C9 0.026(3) 0.031(3) 0.055(4) 0.003(3) 0.002(2) 0.000(2)
C10 0.048(4) 0.044(4) 0.114(6) 0.001(4) 0.032(4) 0.009(3)
C11 0.034(3) 0.028(3) 0.043(3) 0.008(2) 0.003(2) 0.001(2)
C12 0.036(3) 0.032(3) 0.041(3) 0.005(2) 0.000(2) 0.002(2)
C13 0.042(3) 0.030(3) 0.051(4) -0.001(3) 0.011(3) 0.001(2)
C15 0.040(3) 0.036(3) 0.067(4) 0.004(3) 0.005(3) -0.003(3)
C17 0.035(3) 0.029(3) 0.047(3) 0.008(3) 0.009(3) 0.007(2)
C18 0.031(3) 0.040(3) 0.045(3) 0.006(3) 0.002(2) 0.002(3)
C19 0.027(3) 0.031(3) 0.045(3) 0.002(2) 0.009(2) 0.003(2)
C20 0.034(3) 0.041(3) 0.042(3) 0.003(3) 0.008(3) -0.002(3)
C102 0.057(4) 0.049(4) 0.039(3) 0.018(3) -0.005(3) 0.003(3)
C103 0.050(4) 0.036(3) 0.053(4) 0.005(3) -0.005(3) 0.006(3)
C104 0.038(3) 0.035(3) 0.041(3) 0.004(2) -0.001(2) -0.003(2)
C105 0.057(4) 0.030(3) 0.048(4) 0.005(3) 0.005(3) 0.000(3)
C106 0.041(3) 0.031(3) 0.049(4) -0.001(3) 0.010(3) 0.004(2)
C107 0.030(3) 0.031(3) 0.042(3) 0.003(2) 0.001(2) -0.002(2)
C108 0.025(3) 0.031(3) 0.043(3) 0.000(2) 0.002(2) -0.001(2)
C109 0.029(3) 0.035(3) 0.035(3) 0.008(2) -0.003(2) 0.001(2)
C110 0.031(3) 0.054(4) 0.045(3) -0.001(3) 0.010(2) 0.003(2)
C111 0.031(3) 0.031(3) 0.035(3) 0.005(2) 0.009(2) 0.002(2)
C112 0.030(3) 0.033(3) 0.035(3) 0.003(2) 0.001(2) 0.001(2)
C113 0.036(3) 0.025(3) 0.039(3) 0.000(2) 0.006(2) 0.000(2)
C115 0.041(3) 0.032(3) 0.056(4) -0.004(3) -0.001(3) 0.004(3)
C117 0.030(3) 0.032(3) 0.042(3) 0.005(3) 0.005(2) 0.007(2)
C118 0.035(3) 0.036(3) 0.043(3) 0.002(3) -0.003(2) 0.002(2)
C119 0.032(3) 0.026(3) 0.037(3) 0.000(2) 0.005(2) -0.001(2)
C120 0.034(3) 0.034(3) 0.044(3) 0.006(3) 0.010(3) 0.003(2)
C201 0.034(3) 0.036(3) 0.062(4) 0.002(3) 0.006(3) -0.003(3)
C202 0.041(3) 0.029(3) 0.039(3) -0.004(2) 0.004(2) -0.001(2)
C203 0.038(3) 0.038(3) 0.047(4) -0.007(3) 0.004(3) -0.006(3)
C204 0.038(3) 0.032(3) 0.043(3) 0.001(3) 0.012(3) -0.004(2)
C205 0.038(3) 0.029(3) 0.054(4) -0.001(3) 0.014(3) 0.004(2)
C206 0.033(3) 0.034(3) 0.050(4) -0.004(3) 0.005(3) -0.002(2)
C301 0.031(3) 0.034(3) 0.039(3) 0.002(2) 0.007(2) -0.002(2)
C302 0.035(3) 0.036(3) 0.038(3) -0.003(2) 0.006(2) -0.002(2)
C303 0.034(3) 0.034(3) 0.043(3) 0.002(3) 0.011(3) 0.003(2)
C304 0.039(3) 0.030(3) 0.049(4) 0.002(3) 0.004(3) -0.003(2)
C305 0.031(3) 0.036(3) 0.047(3) -0.002(3) 0.000(3) -0.005(2)
C306 0.035(3) 0.039(3) 0.044(3) 0.002(3) 0.001(3) 0.000(3)

loop_
_atom_type_symbol
_atom_type_scat_dispersion_real
_atom_type_scat_dispersion_imag
_atom_type_scat_Cromer_Mann_a1
_atom_type_scat_Cromer_Mann_b1
_atom_type_scat_Cromer_Mann_a2
_atom_type_scat_Cromer_Mann_b2
_atom_type_scat_Cromer_Mann_a3
_atom_type_scat_Cromer_Mann_b3
_atom_type_scat_Cromer_Mann_a4
_atom_type_scat_Cromer_Mann_b4
_atom_type_scat_Cromer_Mann_c
_atom_type_scat_source
C 0.0033 0.0016 2.3100 20.8439 1.0200 10.2075 1.5886 0.5687 0.8650 51.6512 0.2156 'International Tables Vol C 4.2.6.8 and 6.1.1.4'
H 0.0000 0.0000 0.4930 10.5109 0.3229 26.1257 0.1402 3.1424 0.0408 57.7998 0.0030 'International Tables Vol C 4.2.6.8 and 6.1.1.4'
N 0.0061 0.0033 12.2126 0.0057 3.1322 9.8933 2.0125 28.9975 1.1663 0.5826 -11.5290 'International Tables Vol C 4.2.6.8 and 6.1.1.4'
O 0.0106 0.0060 3.0485 13.2771 2.2868 5.7011 1.5463 0.3239 0.8670 32.9089 0.2508 'International Tables Vol C 4.2.6.8 and 6.1.1.4'

loop_
_geom_angle_atom_site_label_1
_geom_angle_atom_site_label_2
_geom_angle_atom_site_label_3
_geom_angle
_geom_angle_publ_flag
C13 O14 C15 105.9(4) yes
C15 O16 C17 105.7(4) yes
C7 O21 C20 117.9(4) yes
C6 O22 H221 108.8 no
C113 O114 C115 106.2(4) yes
C115 O116 C117 106.7(4) yes
C107 O121 C120 118.1(4) yes
C106 O122 H1221 104.1 no
H4011 O401 H4012 94.2 no
H4021 O402 H4022 112.6 no
H4031 O403 H4032 106.6 no
H4041 O404 H4042 103.2 no
H4051 O405 H4052 118.5 no
C2 N1 C9 105.0(4) yes
C2 N1 C10 113.6(5) yes
C9 N1 C10 111.4(5) yes
C2 N1 H11 108.8 no
C9 N1 H11 110.2 no
C10 N1 H11 107.9 no
C102 N101 C109 106.6(4) yes
C102 N101 C110 113.1(4) yes
C109 N101 C110 113.6(4) yes
C102 N101 H1011 107.6 no
C109 N101 H1011 107.8 no
C110 N101 H1011 107.7 no
O209 N208 O210 119.1(6) yes
O209 N208 C202 121.2(5) yes
O210 N208 C202 119.7(5) yes
O213 N211 O212 122.4(5) yes
O213 N211 C204 118.6(5) yes
O212 N211 C204 119.0(5) yes
O215 N214 O216 121.9(5) yes
O215 N214 C206 118.8(5) yes
O216 N214 C206 119.3(5) yes
O310 N308 O309 122.9(5) yes
O310 N308 C302 118.1(5) yes
O309 N308 C302 118.9(5) yes
O313 N311 O312 122.9(5) yes
O313 N311 C304 118.0(5) yes
O312 N311 C304 119.2(5) yes
O315 N314 O316 122.8(5) yes
O315 N314 C306 117.7(5) yes
O316 N314 C306 119.4(5) yes
N1 C2 C3 105.7(5) yes
N1 C2 H21 110.4 no
C3 C2 H21 111.3 no
N1 C2 H22 108.0 no
C3 C2 H22 111.7 no
H21 C2 H22 109.7 no
C2 C3 C4 105.7(5) yes
C2 C3 H31 110.2 no
C4 C3 H31 111.5 no
C2 C3 H32 111.2 no
C4 C3 H32 109.8 no
H31 C3 H32 108.5 no
C3 C4 C5 117.1(6) yes
C3 C4 C9 103.3(4) yes
C5 C4 C9 112.8(4) yes
C3 C4 H41 108.3 no
C5 C4 H41 107.0 no
C9 C4 H41 108.0 no
C4 C5 C6 113.3(5) yes
C4 C5 H51 108.7 no
C6 C5 H51 110.1 no
C4 C5 H52 108.2 no
C6 C5 H52 108.3 no
H51 C5 H52 108.1 no
C5 C6 O22 111.3(5) yes
C5 C6 C7 111.3(5) yes
O22 C6 C7 112.7(5) yes
C5 C6 H61 109.3 no
O22 C6 H61 105.6 no
C7 C6 H61 106.3 no
C6 C7 O21 107.8(4) yes
C6 C7 C8 113.7(4) yes
O21 C7 C8 109.6(4) yes
C6 C7 H71 108.4 no
O21 C7 H71 107.8 no
C8 C7 H71 109.4 no
C7 C8 C9 108.8(4) yes
C7 C8 C11 107.7(4) yes
C9 C8 C11 112.8(4) yes
C7 C8 H81 108.4 no
C9 C8 H81 111.0 no
C11 C8 H81 108.0 no
C4 C9 C8 112.2(5) yes
C4 C9 N1 100.9(4) yes
C8 C9 N1 112.3(4) yes
C4 C9 H91 111.1 no
C8 C9 H91 110.4 no
N1 C9 H91 109.8 no
N1 C10 H101 110.4 no
N1 C10 H102 109.3 no
H101 C10 H102 110.2 no
N1 C10 H103 110.3 no
H101 C10 H103 108.6 no
H102 C10 H103 108.0 no
C8 C11 C12 122.5(5) yes
C8 C11 C19 117.0(5) yes
C12 C11 C19 120.5(5) yes
C11 C12 C13 117.5(5) yes
C11 C12 H121 121.6 no
C13 C12 H121 120.8 no
C12 C13 O14 128.2(5) yes
C12 C13 C17 121.8(5) yes
O14 C13 C17 110.0(5) yes
O16 C15 O14 108.1(4) yes
O16 C15 H151 109.6 no
O14 C15 H151 109.8 no
O16 C15 H152 109.0 no
O14 C15 H152 109.5 no
H151 C15 H152 110.7 no
C13 C17 O16 109.6(5) yes
C13 C17 C18 121.0(5) yes
O16 C17 C18 129.4(5) yes
C17 C18 C19 117.8(5) yes
C17 C18 H181 121.9 no
C19 C18 H181 120.3 no
C11 C19 C18 121.2(5) yes
C11 C19 C20 120.2(5) yes
C18 C19 C20 118.6(5) yes
C19 C20 O21 118.6(5) yes
C19 C20 O23 123.5(5) yes
O21 C20 O23 117.8(5) yes
N101 C102 C103 102.8(4) yes
N101 C102 H1021 110.7 no
C103 C102 H1021 110.2 no
N101 C102 H1022 111.1 no
C103 C102 H1022 112.7 no
H1021 C102 H1022 109.2 no
C102 C103 C104 101.0(4) yes
C102 C103 H1031 111.3 no
C104 C103 H1031 111.2 no
C102 C103 H1032 109.9 no
C104 C103 H1032 113.2 no
H1031 C103 H1032 110.0 no
C103 C104 C105 117.7(5) yes
C103 C104 C109 103.7(4) yes
C105 C104 C109 115.3(4) yes
C103 C104 H1041 107.6 no
C105 C104 H1041 106.0 no
C109 C104 H1041 105.8 no
C104 C105 C106 114.6(5) yes
C104 C105 H1051 107.1 no
C106 C105 H1051 107.7 no
C104 C105 H1052 108.9 no
C106 C105 H1052 109.7 no
H1051 C105 H1052 108.6 no
C105 C106 O122 107.9(4) yes
C105 C106 C107 113.2(4) yes
O122 C106 C107 110.8(4) yes
C105 C106 H1061 107.6 no
O122 C106 H1061 109.3 no
C107 C106 H1061 108.0 no
C106 C107 O121 107.5(4) yes
C106 C107 C108 111.8(4) yes
O121 C107 C108 110.3(4) yes
C106 C107 H1071 110.3 no
O121 C107 H1071 108.9 no
C108 C107 H1071 108.1 no
C107 C108 C109 110.5(4) yes
C107 C108 C111 107.8(4) yes
C109 C108 C111 111.2(4) yes
C107 C108 H1081 108.3 no
C109 C108 H1081 109.0 no
C111 C108 H1081 109.8 no
C104 C109 N101 104.2(4) yes
C104 C109 C108 116.1(4) yes
N101 C109 C108 108.7(4) yes
C104 C109 H1091 108.6 no
N101 C109 H1091 108.5 no
C108 C109 H1091 110.3 no
N101 C110 H1101 109.6 no
N101 C110 H1102 109.0 no
H1101 C110 H1102 108.7 no
N101 C110 H1103 109.3 no
H1101 C110 H1103 109.8 no
H1102 C110 H1103 110.4 no
C108 C111 C112 122.2(4) yes
C108 C111 C119 117.8(4) yes
C112 C111 C119 119.9(5) yes
C111 C112 C113 116.6(5) yes
C111 C112 H1121 122.0 no
C113 C112 H1121 121.4 no
O114 C113 C112 126.7(5) yes
O114 C113 C117 109.9(4) yes
C112 C113 C117 123.4(5) yes
O114 C115 O116 106.2(4) yes
O114 C115 H1151 109.8 no
O116 C115 H1151 110.5 no
O114 C115 H1152 109.2 no
O116 C115 H1152 109.0 no
H1151 C115 H1152 112.0 no
C113 C117 O116 109.9(4) yes
C113 C117 C118 121.8(5) yes
O116 C117 C118 128.3(5) yes
C117 C118 C119 116.2(5) yes
C117 C118 H1181 122.3 no
C119 C118 H1181 121.5 no
C118 C119 C111 121.9(5) yes
C118 C119 C120 117.3(5) yes
C111 C119 C120 120.7(5) yes
C119 C120 O121 118.4(5) yes
C119 C120 O123 123.6(5) yes
O121 C120 O123 118.0(5) yes
O207 C201 C202 122.8(6) yes
O207 C201 C206 125.0(5) yes
C202 C201 C206 112.1(5) yes
C201 C202 N208 119.6(5) yes
C201 C202 C203 123.8(5) yes
N208 C202 C203 116.6(5) yes
C202 C203 C204 119.3(5) yes
C202 C203 H2031 119.8 no
C204 C203 H2031 120.9 no
N211 C204 C203 119.5(5) yes
N211 C204 C205 119.0(5) yes
C203 C204 C205 121.6(5) yes
C204 C205 C206 118.5(5) yes
C204 C205 H2051 120.6 no
C206 C205 H2051 120.9 no
N214 C206 C201 120.0(5) yes
N214 C206 C205 115.3(5) yes
C201 C206 C205 124.6(5) yes
O307 C301 C302 125.4(5) yes
O307 C301 C306 123.6(5) yes
C302 C301 C306 110.9(5) yes
N308 C302 C301 118.8(5) yes
N308 C302 C303 116.5(5) yes
C301 C302 C303 124.6(5) yes
C302 C303 C304 119.1(5) yes
C302 C303 H3031 120.0 no
C304 C303 H3031 120.9 no
N311 C304 C303 119.6(5) yes
N311 C304 C305 119.3(5) yes
C303 C304 C305 121.0(5) yes
C304 C305 C306 119.1(5) yes
C304 C305 H3051 120.4 no
C306 C305 H3051 120.5 no
C301 C306 N314 118.0(5) yes
C301 C306 C305 125.0(5) yes
N314 C306 C305 117.0(5) yes
N511 C512 C513 176(2) yes

loop_
_geom_bond_atom_site_label_1
_geom_bond_atom_site_label_2
_geom_bond_distance
_geom_bond_publ_flag
O14 C13 1.367(6) yes
O14 C15 1.430(7) yes
O16 C15 1.443(7) yes
O16 C17 1.368(6) yes
O21 C7 1.467(6) yes
O21 C20 1.352(6) yes
O22 C6 1.416(6) yes
O22 H221 0.828 no
O23 C20 1.214(7) yes
O114 C113 1.378(6) yes
O114 C115 1.452(6) yes
O116 C115 1.441(7) yes
O116 C117 1.377(6) yes
O121 C107 1.456(6) yes
O121 C120 1.353(6) yes
O122 C106 1.444(6) yes
O122 H1221 0.815 no
O123 C120 1.217(6) yes
O207 C201 1.245(7) yes
O209 N208 1.199(6) yes
O210 N208 1.192(7) yes
O212 N211 1.230(6) yes
O213 N211 1.245(6) yes
O215 N214 1.223(6) yes
O216 N214 1.220(6) yes
O307 C301 1.242(6) yes
O309 N308 1.229(6) yes
O310 N308 1.238(6) yes
O312 N311 1.238(6) yes
O313 N311 1.239(6) yes
O315 N314 1.242(6) yes
O316 N314 1.224(6) yes
O401 H4011 0.822 no
O401 H4012 0.817 no
O402 H4021 0.813 no
O402 H4022 0.826 no
O403 H4031 0.820 no
O403 H4032 0.826 no
O404 H4041 0.835 no
O404 H4042 0.829 no
O405 H4051 0.825 no
O405 H4052 0.824 no
N1 C2 1.517(8) yes
N1 C9 1.519(6) yes
N1 C10 1.500(8) yes
N1 H11 0.894 no
N101 C102 1.513(7) yes
N101 C109 1.536(7) yes
N101 C110 1.495(7) yes
N101 H1011 0.905 no
N208 C202 1.448(7) yes
N211 C204 1.437(7) yes
N214 C206 1.467(7) yes
N308 C302 1.463(7) yes
N311 C304 1.439(7) yes
N314 C306 1.454(7) yes
N511 C512 1.17(2) yes
C2 C3 1.530(8) yes
C2 H21 0.973 no
C2 H22 0.974 no
C3 C4 1.522(8) yes
C3 H31 0.968 no
C3 H32 0.979 no
C4 C5 1.537(8) yes
C4 C9 1.535(7) yes
C4 H41 0.989 no
C5 C6 1.527(8) yes
C5 H51 0.985 no
C5 H52 0.978 no
C6 C7 1.508(8) yes
C6 H61 0.981 no
C7 C8 1.503(7) yes
C7 H71 0.984 no
C8 C9 1.554(7) yes
C8 C11 1.520(7) yes
C8 H81 0.980 no
C9 H91 0.980 no
C10 H101 0.956 no
C10 H102 0.967 no
C10 H103 0.969 no
C11 C12 1.389(7) yes
C11 C19 1.398(7) yes
C12 C13 1.375(7) yes
C12 H121 0.935 no
C13 C17 1.400(8) yes
C15 H151 0.973 no
C15 H152 0.972 no
C17 C18 1.363(8) yes
C18 C19 1.395(7) yes
C18 H181 0.925 no
C19 C20 1.480(8) yes
C102 C103 1.517(9) yes
C102 H1021 0.977 no
C102 H1022 0.978 no
C103 C104 1.526(8) yes
C103 H1031 0.970 no
C103 H1032 0.964 no
C104 C105 1.524(8) yes
C104 C109 1.542(7) yes
C104 H1041 0.989 no
C105 C106 1.508(8) yes
C105 H1051 0.970 no
C105 H1052 0.971 no
C106 C107 1.497(7) yes
C106 H1061 0.981 no
C107 C108 1.528(7) yes
C107 H1071 0.988 no
C108 C109 1.546(7) yes
C108 C111 1.515(7) yes
C108 H1081 0.990 no
C109 H1091 0.986 no
C110 H1101 0.979 no
C110 H1102 0.967 no
C110 H1103 0.967 no
C111 C112 1.398(7) yes
C111 C119 1.397(7) yes
C112 C113 1.365(7) yes
C112 H1121 0.938 no
C113 C117 1.377(7) yes
C115 H1151 0.991 no
C115 H1152 0.978 no
C117 C118 1.356(7) yes
C118 C119 1.413(7) yes
C118 H1181 0.933 no
C119 C120 1.482(7) yes
C201 C202 1.451(8) yes
C201 C206 1.438(8) yes
C202 C203 1.370(8) yes
C203 C204 1.386(8) yes
C203 H2031 0.925 no
C204 C205 1.377(8) yes
C205 C206 1.380(7) yes
C205 H2051 0.923 no
C301 C302 1.458(7) yes
C301 C306 1.459(8) yes
C302 C303 1.371(7) yes
C303 C304 1.387(7) yes
C303 H3031 0.945 no
C304 C305 1.391(8) yes
C305 C306 1.360(8) yes
C305 H3051 0.933 no
C512 C513 1.46(2) yes

loop_
_geom_contact_atom_site_label_1
_geom_contact_atom_site_label_2
_geom_contact_distance
_geom_contact_site_symmetry_2
_geom_contact_publ_flag
O14 O215 3.323(7) 1_655 no
O14 O312 3.371(6) 2_757 no
O14 O310 3.395(6) 2_757 no
O14 C206 3.397(7) 1_655 no
O14 N214 3.410(7) 1_655 no
O14 O116 3.556(6) 2_757 no
O16 O315 3.035(6) 2_656 no
O16 N211 3.161(7) . no
O16 C204 3.242(7) . no
O16 O215 3.390(6) 1_655 no
O16 O212 3.468(6) . no
O16 O213 3.530(5) . no
O16 C203 3.550(7) . no
O21 C10 3.574(7) 1_455 no
O22 O122 2.878(5) . no
O22 O407 2.93(1) 1_556 no
O22 C102 3.360(7) 1_556 no
O22 C2 3.488(7) 1_455 no
O22 C103 3.565(8) 1_556 no
O23 O406 2.914(8) . no
O23 O407 2.96(1) . no
O23 C10 3.483(9) 1_455 no
O114 O215 2.875(6) 2_646 no
O114 N311 3.251(7) . no
O114 O315 3.294(5) 1_655 no
O114 C304 3.347(7) . no
O114 O312 3.499(6) . no
O116 O210 3.099(8) 2_747 no
O116 O315 3.471(6) 1_655 no
O116 O212 3.482(5) 2_747 no
O116 C203 3.524(6) 2_747 no
O121 O309 3.318(6) . no
O121 C5 3.443(6) . no
O122 O401 2.742(5) . no
O122 C10 3.211(7) 1_455 no
O123 O402 2.735(5) 1_656 no
O123 O401 3.377(5) 1_655 no
O123 C110 3.410(7) 1_556 no
O123 O403 3.451(6) 1_655 no
O123 O309 3.584(6) . no
O207 N1 2.677(6) 1_455 no
O207 C2 3.003(8) 1_455 no
O207 C10 3.249(8) 1_455 no
O207 C12 3.401(7) 1_455 no
O207 O312 3.459(7) 2_657 no
O209 C513 3.09(2) 1_656 no
O209 O407 3.37(1) 1_556 no
O209 C7 3.411(8) . no
O209 O406 3.49(1) 1_556 no
O209 O502 3.53(1) 1_656 no
O210 C115 2.884(9) 2_757 no
O210 C513 3.29(2) 1_656 no
O210 O313 3.316(9) 2_657 no
O210 N311 3.39(1) 2_657 no
O210 C304 3.590(9) 2_657 no
O212 C118 3.357(6) 2_757 no
O212 C302 3.380(7) 2_657 no
O212 C15 3.411(8) . no
O212 O404 3.500(6) 2_656 no
O212 N308 3.524(7) 2_657 no
O212 C301 3.538(7) 2_657 no
O213 O404 2.894(5) 2_656 no
O213 C305 3.083(7) 2_656 no
O213 O310 3.125(7) 2_657 no
O213 N314 3.214(7) 2_656 no
O213 O315 3.329(6) 2_656 no
O213 C306 3.390(7) 2_656 no
O213 C112 3.473(6) 2_656 no
O215 C115 2.923(7) 2_656 no
O215 C13 3.221(8) 1_455 no
O215 C17 3.268(7) 1_455 no
O215 C15 3.298(8) 1_455 no
O215 O313 3.330(7) 2_656 no
O215 C513 3.46(2) . no
O216 C10 2.887(8) 1_455 no
O216 N1 2.935(7) 1_455 no
O216 C513 3.20(2) . no
O216 C12 3.293(8) 1_455 no
O216 O406 3.332(9) . no
O216 O502 3.36(1) . no
O216 C13 3.496(8) 1_455 no
O216 C11 3.508(8) 1_455 no
O216 C512 3.51(2) . no
O307 O401 2.763(5) . no
O307 O403 2.969(5) . no
O307 C107 3.426(7) . no
O309 C120 3.102(7) . no
O309 O404 3.141(6) 1_556 no
O309 C119 3.201(7) . no
O309 O401 3.280(6) . no
O309 C107 3.296(7) . no
O309 C110 3.306(6) 1_556 no
O309 N101 3.396(6) 1_556 no
O309 C102 3.410(7) 1_556 no
O310 N211 3.143(7) 2_647 no
O310 C15 3.178(7) 2_747 no
O310 C204 3.407(7) 2_647 no
O310 O404 3.541(6) 1_556 no
O310 C205 3.542(7) 2_647 no
O312 C202 3.283(7) 2_647 no
O312 O406 3.292(8) 2_646 no
O312 C201 3.345(8) 2_647 no
O312 C115 3.354(8) . no
O312 C12 3.404(6) 2_747 no
O312 N208 3.473(7) 2_647 no
O313 O406 3.179(8) 2_646 no
O313 C205 3.234(8) 2_646 no
O313 N208 3.443(7) 2_647 no
O313 C18 3.491(6) 2_646 no
O313 N214 3.505(7) 2_646 no
O315 C15 3.051(7) 2_646 no
O315 C113 3.122(7) 1_455 no
O315 C117 3.252(7) 1_455 no
O315 C115 3.361(8) 1_455 no
O315 C110 3.527(7) 1_455 no
O316 O403 2.934(6) . no
O316 O404 3.166(7) . no
O316 C110 3.227(6) 1_455 no
O401 O402 2.780(5) 1_556 no
O401 O403 2.856(5) . no
O401 C106 3.390(7) . no
O401 C107 3.460(7) . no
O401 C102 3.474(6) 1_556 no
O401 O404 3.509(6) 1_556 no
O402 O405 2.698(7) . no
O402 O404 2.786(5) . no
O402 C103 3.553(7) . no
O403 O405 2.751(7) . no
O403 C120 3.346(7) 1_455 no
O403 C109 3.411(6) 1_455 no
O404 N101 2.806(5) . no
O404 C102 3.253(7) . no
O404 C108 3.290(6) . no
O404 N308 3.452(7) 1_554 no
O404 N211 3.534(6) 2_646 no
O404 C103 3.543(7) . no
O404 C112 3.548(6) . no
O404 C109 3.593(6) . no
O405 N511 2.66(3) . no
O405 O501 2.93(1) . no
O406 O502 2.73(1) . no
O406 O407 3.28(1) . no
O406 C2 3.50(1) 1_454 no
O407 O501 2.73(1) 1_655 no
O407 C512 3.09(3) 1_655 no
O407 C103 3.30(1) . no
O407 N511 3.31(3) 1_655 no
O407 C2 3.41(1) 1_454 no
O407 C104 3.46(1) . no
O407 C6 3.48(1) 1_554 no
O407 C513 3.49(3) 1_655 no
O502 C8 3.42(1) 1_454 no
N208 N311 3.311(8) 2_657 no
N211 N308 3.469(7) 2_657 no
N211 C302 3.598(8) 2_657 no
N214 C13 3.197(8) 1_455 no
N214 C12 3.413(8) 1_455 no
N308 C119 3.512(7) . no
N311 C202 3.427(8) 2_647 no
N314 C117 3.558(7) 1_455 no
N511 C10 3.41(3) 1_455 no
C17 C203 3.357(8) . no
C17 C204 3.450(8) . no
C18 C513 3.54(3) 1_655 no
C113 C303 3.382(8) . no
C113 C304 3.497(8) . no
C117 C303 3.522(8) . no
C203 C303 3.360(8) 2_657 no
C203 C304 3.462(8) 2_657 no
C204 C303 3.501(8) 2_657 no

loop_
_geom_hbond_atom_site_label_D
_geom_hbond_atom_site_label_H
_geom_hbond_atom_site_label_A
_geom_hbond_site_symmetry_A
_geom_hbond_angle_DHA
_geom_hbond_distance_DH
_geom_hbond_distance_HA
_geom_hbond_distance_DA
_geom_hbond_publ_flag
N1 H11 O207 1_655 135 0.89 1.97 2.677(9) yes
N1 H11 O216 1_655 126 0.89 2.32 2.935(9) yes
N101 H1011 O404 . 157 0.90 1.95 2.806(9) yes
O22 H221 O122 . 154 0.83 2.11 2.878(9) yes
O122 H1221 O401 . 171 0.82 1.93 2.742(9) yes
O401 H4011 O402 1_556 165 0.82 1.98 2.779(9) yes
O401 H4012 O307 . 135 0.82 2.13 2.763(9) yes
O402 H4021 O123 1_454 162 0.81 1.95 2.735(9) yes
O402 H4022 O405 . 167 0.83 1.89 2.699(9) yes
O403 H4031 O401 . 158 0.82 2.08 2.856(9) yes
O403 H4032 O307 . 131 0.83 2.36 2.968(9) yes
O403 H4032 O316 . 155 0.83 2.16 2.934(9) yes
O404 H4041 O402 . 156 0.83 2.00 2.785(9) yes
O404 H4042 O213 2_646 160 0.83 2.10 2.894(9) yes
O405 H4051 O501 . 171 0.82 2.12 2.933(9) yes
O405 H4051 N511 . 159 0.82 1.87 2.661(9) yes
O405 H4052 O403 . 176 0.82 1.93 2.751(9) yes

loop_
_geom_torsion_atom_site_label_1
_geom_torsion_atom_site_label_2
_geom_torsion_atom_site_label_3
_geom_torsion_atom_site_label_4
_geom_torsion
_geom_torsion_publ_flag
O14 C13 C12 C11 179.5(6) no
O14 C13 C17 O16 0.3(7) no
O14 C13 C17 C18 -179.2(5) no
O14 C15 O16 C17 -7.9(6) no
O16 C15 O14 C13 8.0(6) no
O16 C17 C13 C12 179.4(5) no
O16 C17 C18 C19 -178.8(6) no
O21 C7 C6 O22 -60.7(6) no
O21 C7 C6 C5 65.2(5) no
O21 C7 C8 C9 -61.9(5) no
O21 C7 C8 C11 60.6(5) no
O21 C20 C19 C11 12.0(8) no
O21 C20 C19 C18 -167.5(5) no
O22 C6 C5 C4 176.0(5) no
O22 C6 C7 C8 177.6(5) no
O23 C20 O21 C7 -168.4(5) no
O23 C20 C19 C11 -167.2(6) no
O23 C20 C19 C18 13.2(9) no
O114 C113 C112 C111 178.2(5) no
O114 C113 C117 O116 1.4(6) no
O114 C113 C117 C118 -176.9(5) no
O114 C115 O116 C117 -9.8(6) no
O116 C115 O114 C113 10.6(6) no
O116 C117 C113 C112 179.4(5) no
O116 C117 C118 C119 -178.6(5) no
O121 C107 C106 O122 -59.2(5) no
O121 C107 C106 C105 62.1(6) no
O121 C107 C108 C109 -63.7(5) no
O121 C107 C108 C111 58.1(5) no
O121 C120 C119 C111 8.6(8) no
O121 C120 C119 C118 -172.6(5) no
O122 C106 C105 C104 171.7(4) no
O122 C106 C107 C108 179.6(4) no
O123 C120 O121 C107 -164.2(5) no
O123 C120 C119 C111 -170.7(6) no
O123 C120 C119 C118 8.1(9) no
O207 C201 C202 N208 5.1(9) no
O207 C201 C202 C203 -174.5(6) no
O207 C201 C206 N214 -5.1(9) no
O207 C201 C206 C205 175.1(6) no
O209 N208 C202 C201 7.8(9) no
O209 N208 C202 C203 -172.6(6) no
O210 N208 C202 C201 -170.7(7) no
O210 N208 C202 C203 8.9(9) no
O212 N211 C204 C203 -7.0(8) no
O212 N211 C204 C205 172.9(6) no
O213 N211 C204 C203 174.2(5) no
O213 N211 C204 C205 -5.9(8) no
O215 N214 C206 C201 163.2(6) no
O215 N214 C206 C205 -16.9(8) no
O216 N214 C206 C201 -14.9(9) no
O216 N214 C206 C205 165.0(6) no
O307 C301 C302 N308 -3.4(9) no
O307 C301 C302 C303 174.8(6) no
O307 C301 C306 N314 6.4(8) no
O307 C301 C306 C305 -174.3(6) no
O309 N308 C302 C301 -29.0(8) no
O309 N308 C302 C303 152.7(5) no
O310 N308 C302 C301 153.2(5) no
O310 N308 C302 C303 -25.1(8) no
O312 N311 C304 C303 4.5(9) no
O312 N311 C304 C305 -177.6(5) no
O313 N311 C304 C303 -175.6(5) no
O313 N311 C304 C305 2.3(8) no
O315 N314 C306 C301 -147.8(5) no
O315 N314 C306 C305 32.8(8) no
O316 N314 C306 C301 35.2(8) no
O316 N314 C306 C305 -144.1(6) no
N1 C2 C3 C4 3.7(7) no
N1 C9 C4 C3 42.8(6) no
N1 C9 C4 C5 170.1(5) no
N1 C9 C8 C7 -167.8(4) no
N1 C9 C8 C11 72.7(5) no
N101 C102 C103 C104 45.1(5) no
N101 C109 C104 C103 25.1(5) no
N101 C109 C104 C105 155.2(4) no
N101 C109 C108 C107 -161.7(4) no
N101 C109 C108 C111 78.6(5) no
N208 C202 C201 C206 -178.1(5) no
N208 C202 C203 C204 178.7(5) no
N211 C204 C203 C202 -179.8(5) no
N211 C204 C205 C206 -179.5(5) no
N214 C206 C201 C202 178.2(5) no
N214 C206 C205 C204 -179.5(5) no
N308 C302 C301 C306 178.6(5) no
N308 C302 C303 C304 179.9(5) no
N311 C304 C303 C302 177.6(5) no
N311 C304 C305 C306 -177.1(5) no
N314 C306 C301 C302 -175.5(5) no
N314 C306 C305 C304 176.5(5) no
C2 N1 C9 C4 -40.8(6) no
C2 N1 C9 C8 78.7(5) no
C2 C3 C4 C5 -153.6(5) no
C2 C3 C4 C9 -29.0(6) no
C3 C2 N1 C9 23.3(6) no
C3 C2 N1 C10 -98.6(6) no
C3 C4 C5 C6 72.2(6) no
C3 C4 C9 C8 -76.9(5) no
C4 C5 C6 C7 49.3(6) no
C4 C9 N1 C10 82.5(6) no
C4 C9 C8 C7 -55.1(5) no
C4 C9 C8 C11 -174.5(4) no
C5 C4 C9 C8 50.5(6) no
C5 C6 C7 C8 -56.5(6) no
C6 C5 C4 C9 -47.5(7) no
C6 C7 O21 C20 -173.8(5) no
C6 C7 C8 C9 58.8(6) no
C6 C7 C8 C11 -178.7(5) no
C7 O21 C20 C19 12.3(7) no
C7 C8 C11 C12 141.8(5) no
C7 C8 C11 C19 -38.8(7) no
C8 C7 O21 C20 -49.6(6) no
C8 C9 N1 C10 -157.9(5) no
C8 C11 C12 C13 177.8(5) no
C8 C11 C19 C18 -177.3(5) no
C8 C11 C19 C20 3.2(8) no
C9 C8 C11 C12 -98.1(6) no
C9 C8 C11 C19 81.3(6) no
C11 C12 C13 C17 0.6(9) no
C11 C19 C18 C17 -1.6(9) no
C12 C11 C19 C18 2.2(9) no
C12 C11 C19 C20 -177.4(5) no
C12 C13 O14 C15 175.8(6) no
C12 C13 C17 C18 -0.1(9) no
C13 C12 C11 C19 -1.6(9) no
C13 C17 O16 C15 4.7(6) no
C13 C17 C18 C19 0.6(9) no
C15 O14 C13 C17 -5.2(7) no
C15 O16 C17 C18 -175.8(6) no
C17 C18 C19 C20 177.9(5) no
C102 N101 C109 C104 2.8(5) no
C102 N101 C109 C108 127.2(4) no
C102 C103 C104 C105 -172.1(5) no
C102 C103 C104 C109 -43.5(5) no
C103 C102 N101 C109 -29.8(5) no
C103 C102 N101 C110 -155.4(4) no
C103 C104 C105 C106 86.2(6) no
C103 C104 C109 C108 -94.3(5) no
C104 C105 C106 C107 48.7(6) no
C104 C109 N101 C110 128.1(4) no
C104 C109 C108 C107 -44.7(5) no
C104 C109 C108 C111 -164.4(4) no
C105 C104 C109 C108 35.8(6) no
C105 C106 C107 C108 -59.1(6) no
C106 C105 C104 C109 -36.7(6) no
C106 C107 O121 C120 -172.9(5) no
C106 C107 C108 C109 55.9(5) no
C106 C107 C108 C111 177.6(4) no
C107 O121 C120 C119 16.4(7) no
C107 C108 C111 C112 145.9(5) no
C107 C108 C111 C119 -35.7(7) no
C108 C107 O121 C120 -50.8(6) no
C108 C109 N101 C110 -107.5(5) no
C108 C111 C112 C113 175.9(5) no
C108 C111 C119 C118 -175.5(5) no
C108 C111 C119 C120 3.3(8) no
C109 C108 C111 C112 -92.8(6) no
C109 C108 C111 C119 85.6(6) no
C111 C112 C113 C117 0.6(9) no
C111 C119 C118 C117 -1.3(8) no
C112 C111 C119 C118 3.0(9) no
C112 C111 C119 C120 -178.2(5) no
C112 C113 O114 C115 174.6(6) no
C112 C113 C117 C118 1.1(9) no
C113 C112 C111 C119 -2.5(8) no
C113 C117 O116 C115 5.4(6) no
C113 C117 C118 C119 -0.7(9) no
C115 O114 C113 C117 -7.5(6) no
C115 O116 C117 C118 -176.4(6) no
C117 C118 C119 C120 179.9(5) no
C201 C202 C203 C204 -1.7(9) no
C201 C206 C205 C204 0.4(9) no
C202 C201 C206 C205 -1.6(9) no
C202 C203 C204 C205 0.3(9) no
C203 C202 C201 C206 2.3(8) no
C203 C204 C205 C206 0.4(9) no
C301 C302 C303 C304 1.7(9) no
C301 C306 C305 C304 -2.7(9) no
C302 C301 C306 C305 3.7(8) no
C302 C303 C304 C305 -0.3(9) no
C303 C302 C301 C306 -3.2(8) no
C303 C304 C305 C306 0.8(9) no
